data_7201615
loop_
_publ_author_name
'Che, Guang-Bo'
'Liu, Chun-Bo'
'Liu, Bo'
'Wang, Qing-Wei'
'Xu, Zhan-Lin'

_publ_section_title
;
 Syntheses, structures and photoluminescence of a series of
 metal-organic complexes with 1,3,5-benzenetricarboxylate and
 pyrazino[2,3-f][1,10]-phenanthroline ligands
;
_journal_issue 2
_journal_name_full CrystEngComm
_journal_page_first 184
_journal_paper_doi 10.1039/b712015j
_journal_volume 10
_journal_year 2008
_chemical_formula_moiety 'C23 H12 Cu2 N4 O7'
_chemical_formula_sum 'C23 H12 Cu2 N4 O7'
_chemical_formula_weight 583.45
_chemical_name_systematic
;
?
;
_space_group_IT_number 14
_symmetry_cell_setting monoclinic
_symmetry_space_group_name_Hall '-P 2yn'
_symmetry_space_group_name_H-M 'P 1 21/n 1'
_atom_sites_solution_hydrogens geom
_atom_sites_solution_primary direct
_atom_sites_solution_secondary difmap
_audit_creation_method SHELXL-97
_cell_angle_alpha 90.00
_cell_angle_beta 101.39(3)
_cell_angle_gamma 90.00
_cell_formula_units_Z 4
_cell_length_a 9.4403(19)
_cell_length_b 14.647(3)
_cell_length_c 15.286(3)
_cell_measurement_reflns_used 16915
_cell_measurement_temperature 293(2)
_cell_measurement_theta_max 27.48
_cell_measurement_theta_min 3.02
_cell_volume 2072.0(8)
_computing_cell_refinement 'PROCESS-AUTO '
_computing_data_collection 'PROCESS-AUTO (Rigaku, 1998)'
_computing_data_reduction 'PROCESS-AUTO '
_computing_molecular_graphics 'SHELXTL-PLUS (Sheldrick, 1990)'
_computing_publication_material SHELXL-97
_computing_structure_refinement 'SHELXL-97 (Sheldrick, 1997)'
_computing_structure_solution 'SHELXS-97 (Sheldrick, 1997)'
_diffrn_ambient_temperature 293(2)
_diffrn_detector_area_resol_mean 10.0
_diffrn_measured_fraction_theta_full 0.998
_diffrn_measured_fraction_theta_max 0.991
_diffrn_measurement_device_type 'Rigaku RAXIS-RAPID'
_diffrn_measurement_method '\w scan'
_diffrn_radiation_monochromator graphite
_diffrn_radiation_source 'rotating anode'
_diffrn_radiation_type MoK\a
_diffrn_radiation_wavelength 0.71073
_diffrn_reflns_av_R_equivalents 0.0300
_diffrn_reflns_av_sigmaI/netI 0.0242
_diffrn_reflns_limit_h_max 10
_diffrn_reflns_limit_h_min -12
_diffrn_reflns_limit_k_max 19
_diffrn_reflns_limit_k_min -18
_diffrn_reflns_limit_l_max 19
_diffrn_reflns_limit_l_min -19
_diffrn_reflns_number 19897
_diffrn_reflns_theta_full 25.00
_diffrn_reflns_theta_max 27.48
_diffrn_reflns_theta_min 3.05
_diffrn_standards_decay_% 0
_diffrn_standards_interval_count 0
_diffrn_standards_number 0
_exptl_absorpt_coefficient_mu 2.112
_exptl_absorpt_correction_T_max 0.699
_exptl_absorpt_correction_T_min 0.537
_exptl_absorpt_correction_type multi-scan
_exptl_absorpt_process_details 'ABSCOR (Higashi, 1995)'
_exptl_crystal_colour blue
_exptl_crystal_density_diffrn 1.870
_exptl_crystal_density_method 'not measured'
_exptl_crystal_description block
_exptl_crystal_F_000 1168
_exptl_crystal_size_max 0.29
_exptl_crystal_size_mid 0.18
_exptl_crystal_size_min 0.17
_refine_diff_density_max 0.478
_refine_diff_density_min -0.366
_refine_diff_density_rms 0.102
_refine_ls_extinction_method none
_refine_ls_goodness_of_fit_ref 1.174
_refine_ls_hydrogen_treatment mixed
_refine_ls_matrix_type full
_refine_ls_number_parameters 329
_refine_ls_number_reflns 4715
_refine_ls_number_restraints 0
_refine_ls_restrained_S_all 1.174
_refine_ls_R_factor_all 0.0344
_refine_ls_R_factor_gt 0.0275
_refine_ls_shift/su_max 0.001
_refine_ls_shift/su_mean 0.000
_refine_ls_structure_factor_coef Fsqd
_refine_ls_weighting_details 'calc w=1/[\s^2^(Fo^2^)+(0.0487P)^2^+0.4460P] where P=(Fo^2^+2Fc^2^)/3'
_refine_ls_weighting_scheme calc
_refine_ls_wR_factor_gt 0.0776
_refine_ls_wR_factor_ref 0.0865
_reflns_number_gt 4109
_reflns_number_total 4715
_reflns_threshold_expression I>2\s(I)
_cod_data_source_file b712015j.txt
_cod_data_source_block compound-4
_cod_original_cell_volume 2072.0(7)
_cod_original_sg_symbol_Hall -P2yn
_cod_original_sg_symbol_H-M P2(1)/n
_cod_database_code 7201615

loop_
_symmetry_equiv_pos_as_xyz
'x, y, z'
'-x+1/2, y+1/2, -z+1/2'
'-x, -y, -z'
'x-1/2, -y-1/2, z-1/2'

loop_
_atom_site_label
_atom_site_type_symbol
_atom_site_fract_x
_atom_site_fract_y
_atom_site_fract_z
_atom_site_U_iso_or_equiv
_atom_site_adp_type
_atom_site_occupancy
_atom_site_symmetry_multiplicity
_atom_site_calc_flag
_atom_site_refinement_flags
_atom_site_disorder_assembly
_atom_site_disorder_group
C1 C 0.9984(3) 0.6568(2) -0.0895(2) 0.0421(7) Uani 1 1 d . . .
H1 H 0.9142 0.6846 -0.0800 0.051 Uiso 1 1 calc R . .
C2 C 0.9878(3) 0.5859(3) -0.1510(3) 0.0566(10) Uani 1 1 d . . .
H2 H 0.8978 0.5671 -0.1822 0.068 Uiso 1 1 calc R . .
C3 C 1.1108(3) 0.5439(2) -0.1652(2) 0.0489(8) Uani 1 1 d . . .
H3 H 1.1051 0.4956 -0.2052 0.059 Uiso 1 1 calc R . .
C4 C 1.2460(3) 0.57465(17) -0.11876(18) 0.0305(5) Uani 1 1 d . . .
C5 C 1.2469(3) 0.64664(16) -0.05904(16) 0.0249(5) Uani 1 1 d . . .
C6 C 1.3826(3) 0.68398(15) -0.01041(16) 0.0235(5) Uani 1 1 d . . .
C7 C 1.4947(3) 0.78832(17) 0.09217(19) 0.0329(6) Uani 1 1 d . . .
H7 H 1.4890 0.8357 0.1318 0.040 Uiso 1 1 calc R . .
C8 C 1.6306(3) 0.7570(2) 0.0840(2) 0.0390(6) Uani 1 1 d . . .
H8 H 1.7136 0.7831 0.1176 0.047 Uiso 1 1 calc R . .
C9 C 1.6407(3) 0.68726(19) 0.02590(19) 0.0363(6) Uani 1 1 d . . .
H9 H 1.7306 0.6661 0.0189 0.044 Uiso 1 1 calc R . .
C10 C 1.5140(3) 0.64820(17) -0.02290(16) 0.0271(5) Uani 1 1 d . . .
C11 C 1.5134(3) 0.57144(17) -0.08365(17) 0.0297(5) Uani 1 1 d . . .
C12 C 1.3828(3) 0.53536(18) -0.13015(16) 0.0296(5) Uani 1 1 d . . .
C13 C 1.6351(3) 0.4646(2) -0.1468(2) 0.0424(7) Uani 1 1 d . . .
H13 H 1.7211 0.4374 -0.1542 0.051 Uiso 1 1 calc R . .
C14 C 1.5062(3) 0.4290(2) -0.19355(19) 0.0395(7) Uani 1 1 d . . .
H14 H 1.5086 0.3797 -0.2316 0.047 Uiso 1 1 calc R . .
C15 C 0.7457(2) 1.07419(15) 0.11842(15) 0.0214(4) Uani 1 1 d . . .
C16 C 0.6020(2) 1.10036(15) 0.14000(14) 0.0186(4) Uani 1 1 d . . .
C17 C 0.4841(2) 1.04296(15) 0.11478(14) 0.0190(4) Uani 1 1 d . . .
H17 H 0.4924 0.9917 0.0803 0.023 Uiso 1 1 calc R . .
C18 C 0.3534(2) 1.06123(14) 0.14047(15) 0.0191(4) Uani 1 1 d . . .
C19 C 0.2327(2) 0.99384(15) 0.11735(14) 0.0186(4) Uani 1 1 d . . .
C20 C 0.3419(2) 1.13740(15) 0.19289(15) 0.0211(4) Uani 1 1 d . . .
H20 H 0.2551 1.1498 0.2105 0.025 Uiso 1 1 calc R . .
C21 C 0.4601(2) 1.19543(14) 0.21927(15) 0.0199(4) Uani 1 1 d . . .
C22 C 0.4491(2) 1.26995(16) 0.28560(16) 0.0255(5) Uani 1 1 d . . .
C23 C 0.5885(2) 1.17788(15) 0.19062(15) 0.0199(4) Uani 1 1 d . . .
H23 H 0.6657 1.2181 0.2053 0.024 Uiso 1 1 calc R . .
N1 N 1.1248(2) 0.68635(14) -0.04378(14) 0.0276(4) Uani 1 1 d . . .
N2 N 1.3726(2) 0.75351(13) 0.04583(13) 0.0251(4) Uani 1 1 d . . .
N3 N 1.3794(3) 0.46333(16) -0.18543(15) 0.0356(5) Uani 1 1 d . . .
N4 N 1.6421(2) 0.53531(18) -0.09224(16) 0.0381(5) Uani 1 1 d . . .
O1 O 0.83363(18) 1.13434(12) 0.11059(12) 0.0303(4) Uani 1 1 d . . .
O2 O 0.76387(17) 0.98820(11) 0.11061(12) 0.0267(4) Uani 1 1 d . . .
O3 O 0.26151(18) 0.92131(11) 0.08254(13) 0.0307(4) Uani 1 1 d . . .
O4 O 0.11153(17) 1.01429(11) 0.13552(12) 0.0263(4) Uani 1 1 d . . .
O5 O 0.53902(19) 1.33514(12) 0.29122(12) 0.0293(4) Uani 1 1 d . . .
O6 O 0.3551(2) 1.25993(16) 0.33205(15) 0.0493(6) Uani 1 1 d . . .
O7 O 0.96099(19) 0.84909(12) 0.01265(13) 0.0267(4) Uani 1 1 d . . .
Cu1 Cu 1.15964(3) 0.803813(18) 0.035625(19) 0.02104(9) Uani 1 1 d . . .
Cu2 Cu 0.94598(3) 0.927787(17) 0.111582(17) 0.01754(9) Uani 1 1 d . . .
H7A H 0.954(4) 0.873(3) -0.028(2) 0.048(11) Uiso 1 1 d . . .

loop_
_atom_site_aniso_label
_atom_site_aniso_U_11
_atom_site_aniso_U_22
_atom_site_aniso_U_33
_atom_site_aniso_U_23
_atom_site_aniso_U_13
_atom_site_aniso_U_12
C1 0.0251(13) 0.0480(17) 0.0539(17) -0.0152(14) 0.0094(13) -0.0026(12)
C2 0.0300(15) 0.065(2) 0.071(2) -0.0331(19) 0.0024(15) -0.0103(15)
C3 0.0385(16) 0.0518(19) 0.0549(19) -0.0268(16) 0.0053(14) -0.0036(14)
C4 0.0312(13) 0.0297(13) 0.0313(13) -0.0040(10) 0.0076(11) 0.0006(10)
C5 0.0261(11) 0.0230(11) 0.0267(11) 0.0021(9) 0.0081(10) 0.0010(9)
C6 0.0250(11) 0.0203(11) 0.0265(11) 0.0031(9) 0.0080(9) 0.0015(9)
C7 0.0311(13) 0.0242(12) 0.0414(14) -0.0021(11) 0.0021(11) -0.0024(10)
C8 0.0259(12) 0.0359(15) 0.0524(17) -0.0058(13) 0.0010(12) -0.0060(11)
C9 0.0228(12) 0.0383(15) 0.0488(16) 0.0006(12) 0.0092(12) 0.0022(11)
C10 0.0260(12) 0.0265(12) 0.0303(12) 0.0033(10) 0.0092(10) 0.0018(9)
C11 0.0309(13) 0.0321(13) 0.0291(12) 0.0043(10) 0.0130(11) 0.0077(10)
C12 0.0344(13) 0.0297(13) 0.0267(11) 0.0005(10) 0.0108(10) 0.0065(11)
C13 0.0458(16) 0.0448(17) 0.0421(15) -0.0001(13) 0.0216(13) 0.0141(14)
C14 0.0523(17) 0.0372(15) 0.0321(14) -0.0041(11) 0.0157(13) 0.0095(13)
C15 0.0176(10) 0.0229(11) 0.0244(11) -0.0009(9) 0.0062(9) 0.0010(8)
C16 0.0172(10) 0.0174(10) 0.0221(10) 0.0018(8) 0.0064(8) 0.0012(8)
C17 0.0185(10) 0.0168(10) 0.0225(10) -0.0026(8) 0.0060(9) 0.0012(8)
C18 0.0149(9) 0.0176(10) 0.0256(11) 0.0013(8) 0.0058(8) 0.0000(8)
C19 0.0187(10) 0.0182(10) 0.0182(10) 0.0004(8) 0.0021(8) -0.0007(8)
C20 0.0167(10) 0.0201(10) 0.0282(11) -0.0024(9) 0.0087(9) 0.0003(8)
C21 0.0201(10) 0.0184(10) 0.0219(10) -0.0024(8) 0.0060(9) -0.0009(8)
C22 0.0203(11) 0.0241(11) 0.0324(12) -0.0088(10) 0.0056(10) -0.0009(9)
C23 0.0163(10) 0.0178(10) 0.0261(11) -0.0013(8) 0.0052(9) -0.0027(8)
N1 0.0254(10) 0.0253(10) 0.0331(11) -0.0019(8) 0.0085(9) -0.0005(8)
N2 0.0246(10) 0.0206(9) 0.0295(10) 0.0005(8) 0.0041(8) 0.0003(8)
N3 0.0447(13) 0.0322(12) 0.0311(11) -0.0049(9) 0.0102(10) 0.0057(10)
N4 0.0321(12) 0.0429(13) 0.0428(13) -0.0012(11) 0.0156(10) 0.0091(10)
O1 0.0211(8) 0.0275(9) 0.0456(10) -0.0019(8) 0.0147(8) -0.0048(7)
O2 0.0174(7) 0.0212(8) 0.0427(10) -0.0021(7) 0.0085(7) 0.0041(6)
O3 0.0217(8) 0.0219(8) 0.0506(11) -0.0132(8) 0.0116(8) -0.0037(6)
O4 0.0166(7) 0.0235(8) 0.0412(10) -0.0076(7) 0.0114(7) -0.0023(6)
O5 0.0329(9) 0.0214(8) 0.0349(9) -0.0092(7) 0.0096(8) -0.0061(7)
O6 0.0387(11) 0.0601(14) 0.0585(13) -0.0375(11) 0.0321(10) -0.0214(10)
O7 0.0254(9) 0.0271(9) 0.0278(9) -0.0005(8) 0.0060(7) 0.0024(7)
Cu1 0.01875(15) 0.01638(14) 0.02929(16) -0.00401(10) 0.00794(11) 0.00083(10)
Cu2 0.01312(14) 0.01516(14) 0.02573(15) 0.00088(10) 0.00721(10) 0.00112(9)

loop_
_atom_type_symbol
_atom_type_description
_atom_type_scat_dispersion_real
_atom_type_scat_dispersion_imag
_atom_type_scat_source
C C 0.0033 0.0016 'International Tables Vol C Tables 4.2.6.8 and 6.1.1.4'
H H 0.0000 0.0000 'International Tables Vol C Tables 4.2.6.8 and 6.1.1.4'
N N 0.0061 0.0033 'International Tables Vol C Tables 4.2.6.8 and 6.1.1.4'
O O 0.0106 0.0060 'International Tables Vol C Tables 4.2.6.8 and 6.1.1.4'
Cu Cu 0.3201 1.2651 'International Tables Vol C Tables 4.2.6.8 and 6.1.1.4'

loop_
_geom_angle_atom_site_label_1
_geom_angle_atom_site_label_2
_geom_angle_atom_site_label_3
_geom_angle
_geom_angle_site_symmetry_1
_geom_angle_site_symmetry_3
_geom_angle_publ_flag
N1 C1 C2 122.3(3) . . ?
N1 C1 H1 118.8 . . ?
C2 C1 H1 118.8 . . ?
C3 C2 C1 119.5(3) . . ?
C3 C2 H2 120.3 . . ?
C1 C2 H2 120.3 . . ?
C2 C3 C4 119.3(3) . . ?
C2 C3 H3 120.3 . . ?
C4 C3 H3 120.3 . . ?
C5 C4 C3 117.4(2) . . ?
C5 C4 C12 119.1(2) . . ?
C3 C4 C12 123.4(2) . . ?
N1 C5 C4 122.9(2) . . ?
N1 C5 C6 116.4(2) . . ?
C4 C5 C6 120.7(2) . . ?
N2 C6 C10 123.2(2) . . ?
N2 C6 C5 116.4(2) . . ?
C10 C6 C5 120.4(2) . . ?
N2 C7 C8 122.9(3) . . ?
N2 C7 H7 118.5 . . ?
C8 C7 H7 118.5 . . ?
C9 C8 C7 119.2(3) . . ?
C9 C8 H8 120.4 . . ?
C7 C8 H8 120.4 . . ?
C8 C9 C10 119.3(2) . . ?
C8 C9 H9 120.4 . . ?
C10 C9 H9 120.4 . . ?
C6 C10 C9 117.6(2) . . ?
C6 C10 C11 119.1(2) . . ?
C9 C10 C11 123.4(2) . . ?
N4 C11 C12 121.3(2) . . ?
N4 C11 C10 118.2(2) . . ?
C12 C11 C10 120.5(2) . . ?
N3 C12 C11 121.6(2) . . ?
N3 C12 C4 118.2(2) . . ?
C11 C12 C4 120.2(2) . . ?
N4 C13 C14 123.3(3) . . ?
N4 C13 H13 118.4 . . ?
C14 C13 H13 118.4 . . ?
N3 C14 C13 121.7(3) . . ?
N3 C14 H14 119.1 . . ?
C13 C14 H14 119.1 . . ?
O1 C15 O2 126.1(2) . . ?
O1 C15 C16 119.5(2) . . ?
O2 C15 C16 114.43(19) . . ?
C17 C16 C23 119.4(2) . . ?
C17 C16 C15 119.49(19) . . ?
C23 C16 C15 120.91(19) . . ?
C16 C17 C18 120.8(2) . . ?
C16 C17 H17 119.6 . . ?
C18 C17 H17 119.6 . . ?
C20 C18 C17 119.4(2) . . ?
C20 C18 C19 121.5(2) . . ?
C17 C18 C19 118.85(19) . . ?
O3 C19 O4 125.5(2) . . ?
O3 C19 C18 116.4(2) . . ?
O4 C19 C18 118.13(19) . . ?
C18 C20 C21 120.4(2) . . ?
C18 C20 H20 119.8 . . ?
C21 C20 H20 119.8 . . ?
C23 C21 C20 119.5(2) . . ?
C23 C21 C22 121.7(2) . . ?
C20 C21 C22 118.6(2) . . ?
O6 C22 O5 126.2(2) . . ?
O6 C22 C21 116.6(2) . . ?
O5 C22 C21 117.2(2) . . ?
C21 C23 C16 120.4(2) . . ?
C21 C23 H23 119.8 . . ?
C16 C23 H23 119.8 . . ?
C1 N1 C5 118.5(2) . . ?
C1 N1 Cu1 126.40(19) . . ?
C5 N1 Cu1 114.33(16) . . ?
C7 N2 C6 117.8(2) . . ?
C7 N2 Cu1 128.05(17) . . ?
C6 N2 Cu1 113.64(15) . . ?
C14 N3 C12 116.4(2) . . ?
C13 N4 C11 115.6(2) . . ?
C15 O1 Cu1 119.83(16) . 3_775 ?
C15 O2 Cu2 125.85(15) . . ?
C19 O3 Cu1 138.33(16) . 1_455 ?
C19 O4 Cu2 121.36(14) . 1_455 ?
C22 O5 Cu2 120.67(16) . 2_655 ?
C22 O6 Cu1 133.14(17) . 2_655 ?
Cu2 O7 Cu1 106.16(9) . . ?
Cu2 O7 H7A 113(3) . . ?
Cu1 O7 H7A 104(3) . . ?
O7 Cu1 O3 98.42(7) . 1_655 ?
O7 Cu1 N1 98.01(8) . . ?
O3 Cu1 N1 155.48(8) 1_655 . ?
O7 Cu1 N2 173.99(8) . . ?
O3 Cu1 N2 83.82(7) 1_655 . ?
N1 Cu1 N2 78.17(8) . . ?
O7 Cu1 O6 91.84(8) . 2_645 ?
O3 Cu1 O6 92.02(9) 1_655 2_645 ?
N1 Cu1 O6 105.51(9) . 2_645 ?
N2 Cu1 O6 93.65(8) . 2_645 ?
O7 Cu1 O1 84.64(7) . 3_775 ?
O3 Cu1 O1 84.96(7) 1_655 3_775 ?
N1 Cu1 O1 78.60(7) . 3_775 ?
N2 Cu1 O1 90.03(7) . 3_775 ?
O6 Cu1 O1 174.97(7) 2_645 3_775 ?
O7 Cu2 O2 118.10(8) . . ?
O7 Cu2 O4 110.38(8) . 1_655 ?
O2 Cu2 O4 112.06(7) . 1_655 ?
O7 Cu2 O5 99.90(8) . 2_645 ?
O2 Cu2 O5 104.44(8) . 2_645 ?
O4 Cu2 O5 111.00(8) 1_655 2_645 ?

loop_
_geom_bond_atom_site_label_1
_geom_bond_atom_site_label_2
_geom_bond_distance
_geom_bond_site_symmetry_2
_geom_bond_publ_flag
C1 N1 1.330(3) . ?
C1 C2 1.392(4) . ?
C1 H1 0.9300 . ?
C2 C3 1.369(4) . ?
C2 H2 0.9300 . ?
C3 C4 1.406(4) . ?
C3 H3 0.9300 . ?
C4 C5 1.394(3) . ?
C4 C12 1.455(4) . ?
C5 N1 1.352(3) . ?
C5 C6 1.455(3) . ?
C6 N2 1.348(3) . ?
C6 C10 1.394(3) . ?
C7 N2 1.330(3) . ?
C7 C8 1.391(4) . ?
C7 H7 0.9300 . ?
C8 C9 1.369(4) . ?
C8 H8 0.9300 . ?
C9 C10 1.401(4) . ?
C9 H9 0.9300 . ?
C10 C11 1.457(4) . ?
C11 N4 1.356(3) . ?
C11 C12 1.400(4) . ?
C12 N3 1.348(3) . ?
C13 N4 1.324(4) . ?
C13 C14 1.386(5) . ?
C13 H13 0.9300 . ?
C14 N3 1.327(4) . ?
C14 H14 0.9300 . ?
C15 O1 1.232(3) . ?
C15 O2 1.280(3) . ?
C15 C16 1.508(3) . ?
C16 C17 1.388(3) . ?
C16 C23 1.394(3) . ?
C17 C18 1.393(3) . ?
C17 H17 0.9300 . ?
C18 C20 1.390(3) . ?
C18 C19 1.496(3) . ?
C19 O3 1.242(3) . ?
C19 O4 1.265(3) . ?
C20 C21 1.397(3) . ?
C20 H20 0.9300 . ?
C21 C23 1.392(3) . ?
C21 C22 1.507(3) . ?
C22 O6 1.250(3) . ?
C22 O5 1.269(3) . ?
C23 H23 0.9300 . ?
N1 Cu1 2.094(2) . ?
N2 Cu1 2.118(2) . ?
O1 Cu1 2.4241(19) 3_775 ?
O2 Cu2 1.9310(16) . ?
O3 Cu1 2.0319(17) 1_455 ?
O4 Cu2 1.9889(16) 1_455 ?
O5 Cu2 1.9964(17) 2_655 ?
O6 Cu1 2.153(2) 2_655 ?
O7 Cu2 1.9287(18) . ?
O7 Cu1 1.9544(18) . ?
O7 H7A 0.70(4) . ?
Cu1 O3 2.0319(17) 1_655 ?
Cu1 O6 2.153(2) 2_645 ?
Cu1 O1 2.4241(19) 3_775 ?
Cu2 O4 1.9889(16) 1_655 ?
Cu2 O5 1.9964(17) 2_645 ?
